data_2238903
loop_
_publ_author_name
'Sajitha, N. R.'
'Sithambaresan, M.'
'Kurup, M. R. Prathapachandra'

_publ_section_title
;
 5,5'-Bis(benzyloxy)-2,2'-[hydrazinediylidenebis(methanylylidene)]diphenol
;
_journal_coeditor_code NG5346
_journal_issue 12
_journal_name_full 'Acta Crystallographica Section E'
_journal_page_first o1755
_journal_paper_doi 10.1107/S1600536813030171
_journal_volume 69
_journal_year 2013
_chemical_formula_iupac 'C28 H24 N2 O4'
_chemical_formula_moiety 'C28 H24 N2 O4'
_chemical_formula_sum 'C28 H24 N2 O4'
_chemical_formula_weight 452.49
_chemical_name_common
;
1,2-Bis(4-benzyloxy-2-hydroxybenzylidene)hydrazine
;
_chemical_name_systematic
;
5,5'-Bis(benzyloxy)-2,2'-[hydrazinediylidenebis(methanylylidene)]diphenol
;
_space_group_IT_number 14
_symmetry_cell_setting monoclinic
_symmetry_space_group_name_Hall '-P 2yn'
_symmetry_space_group_name_H-M 'P 1 21/n 1'
_atom_sites_solution_hydrogens geom
_atom_sites_solution_primary direct
_atom_sites_solution_secondary difmap
_audit_creation_method SHELXL-97
_cell_angle_alpha 90.00
_cell_angle_beta 90.699(5)
_cell_angle_gamma 90.00
_cell_formula_units_Z 2
_cell_length_a 12.4748(17)
_cell_length_b 5.3630(6)
_cell_length_c 17.021(2)
_cell_measurement_reflns_used 1647
_cell_measurement_temperature 296(2)
_cell_measurement_theta_max 27.245
_cell_measurement_theta_min 3.266
_cell_volume 1138.7(2)
_computing_cell_refinement 'SAINT (Bruker, 2004)'
_computing_data_collection 'APEX2 (Bruker, 2004)'
_computing_data_reduction 'SAINT (Bruker, 2004)'
_computing_molecular_graphics 'ORTEP-3 for Windows (Farrugia, 2012) and DIAMOND (Brandenburg, 2010)'
_computing_publication_material 'SHELXL97 (Sheldrick, 2008) and publCIF (Westrip, 2010)'
_computing_structure_refinement 'SHELXL97 (Sheldrick, 2008)'
_computing_structure_solution 'SHELXS97 (Sheldrick, 2008)'
_diffrn_ambient_temperature 296(2)
_diffrn_measured_fraction_theta_full 0.982
_diffrn_measured_fraction_theta_max 0.982
_diffrn_measurement_device_type 'Bruker Kappa APEXII CCD'
_diffrn_measurement_method '\w and \f scan'
_diffrn_radiation_monochromator graphite
_diffrn_radiation_source 'fine-focus sealed tube'
_diffrn_radiation_type MoK\a
_diffrn_radiation_wavelength 0.71073
_diffrn_reflns_av_R_equivalents 0.0272
_diffrn_reflns_av_sigmaI/netI 0.0407
_diffrn_reflns_limit_h_max 14
_diffrn_reflns_limit_h_min -16
_diffrn_reflns_limit_k_max 6
_diffrn_reflns_limit_k_min -7
_diffrn_reflns_limit_l_max 17
_diffrn_reflns_limit_l_min -22
_diffrn_reflns_number 6320
_diffrn_reflns_theta_full 28.17
_diffrn_reflns_theta_max 28.17
_diffrn_reflns_theta_min 2.39
_exptl_absorpt_coefficient_mu 0.089
_exptl_absorpt_correction_T_max 0.9824
_exptl_absorpt_correction_T_min 0.9653
_exptl_absorpt_correction_type multi-scan
_exptl_absorpt_process_details '(SADABS; Bruker, 2004)'
_exptl_crystal_colour yellow
_exptl_crystal_density_diffrn 1.320
_exptl_crystal_density_method 'not measured'
_exptl_crystal_description needle
_exptl_crystal_F_000 476
_exptl_crystal_size_max 0.40
_exptl_crystal_size_mid 0.20
_exptl_crystal_size_min 0.20
_refine_diff_density_max 0.134
_refine_diff_density_min -0.150
_refine_ls_extinction_coef 0.0115(19)
_refine_ls_extinction_expression Fc^*^=kFc[1+0.001xFc^2^\l^3^/sin(2\q)]^-1/4^
_refine_ls_extinction_method 'SHELXL97 (Sheldrick, 2008)'
_refine_ls_goodness_of_fit_ref 1.008
_refine_ls_hydrogen_treatment mixed
_refine_ls_matrix_type full
_refine_ls_number_parameters 159
_refine_ls_number_reflns 2738
_refine_ls_number_restraints 1
_refine_ls_restrained_S_all 1.008
_refine_ls_R_factor_all 0.0856
_refine_ls_R_factor_gt 0.0435
_refine_ls_shift/su_max 0.000
_refine_ls_shift/su_mean 0.000
_refine_ls_structure_factor_coef Fsqd
_refine_ls_weighting_details 'calc w=1/[\s^2^(Fo^2^)+(0.0436P)^2^+0.1778P] where P=(Fo^2^+2Fc^2^)/3'
_refine_ls_weighting_scheme calc
_refine_ls_wR_factor_gt 0.1004
_refine_ls_wR_factor_ref 0.1220
_reflns_number_gt 1593
_reflns_number_total 2738
_reflns_threshold_expression I>2sigma(I)
_cod_data_source_file ng5346.cif
_cod_data_source_block I
_cod_original_sg_symbol_H-M 'P 21/n'
_cod_database_code 2238903

loop_
_symmetry_equiv_pos_as_xyz
'x, y, z'
'-x+1/2, y+1/2, -z+1/2'
'-x, -y, -z'
'x-1/2, -y-1/2, z-1/2'

loop_
_atom_site_type_symbol
_atom_site_label
_atom_site_fract_x
_atom_site_fract_y
_atom_site_fract_z
_atom_site_U_iso_or_equiv
_atom_site_adp_type
_atom_site_calc_flag
_atom_site_refinement_flags
_atom_site_occupancy
_atom_site_symmetry_multiplicity
O O1 0.38498(9) 0.6629(2) 0.90134(6) 0.0614(4) Uani d . 1 1
O O2 0.36761(13) 0.8385(2) 0.62715(7) 0.0803(4) Uani d D 1 1
N N1 0.47835(11) 0.5470(3) 0.53460(7) 0.0601(4) Uani d . 1 1
C C1 0.23742(16) 0.7056(3) 1.04210(9) 0.0663(5) Uani d . 1 1
H H1 0.2071 0.5745 1.0138 0.080 Uiso calc R 1 1
C C2 0.22037(16) 0.7219(4) 1.12153(10) 0.0699(5) Uani d . 1 1
H H2 0.1786 0.6028 1.1464 0.084 Uiso calc R 1 1
C C3 0.26443(16) 0.9118(4) 1.16380(10) 0.0665(5) Uani d . 1 1
H H3 0.2522 0.9238 1.2175 0.080 Uiso calc R 1 1
C C4 0.32641(17) 1.0844(4) 1.12737(11) 0.0742(6) Uani d . 1 1
H H4 0.3573 1.2133 1.1563 0.089 Uiso calc R 1 1
C C5 0.34358(16) 1.0684(3) 1.04737(11) 0.0706(5) Uani d . 1 1
H H5 0.3862 1.1868 1.0228 0.085 Uiso calc R 1 1
C C6 0.29828(14) 0.8791(3) 1.00385(9) 0.0553(4) Uani d . 1 1
C C7 0.31240(16) 0.8630(3) 0.91687(9) 0.0675(5) Uani d . 1 1
H H7A 0.2439 0.8320 0.8911 0.081 Uiso calc R 1 1
H H7B 0.3410 1.0185 0.8970 0.081 Uiso calc R 1 1
C C8 0.40808(13) 0.6150(3) 0.82489(9) 0.0505(4) Uani d . 1 1
C C9 0.37165(14) 0.7540(3) 0.76205(9) 0.0565(4) Uani d . 1 1
H H9 0.3261 0.8887 0.7701 0.068 Uiso calc R 1 1
C C10 0.40315(14) 0.6925(3) 0.68662(9) 0.0539(4) Uani d . 1 1
C C11 0.46947(13) 0.4874(3) 0.67316(8) 0.0512(4) Uani d . 1 1
C C12 0.50273(14) 0.3498(3) 0.73856(10) 0.0611(5) Uani d . 1 1
H H12 0.5461 0.2110 0.7310 0.073 Uiso calc R 1 1
C C13 0.47411(14) 0.4112(3) 0.81321(9) 0.0594(5) Uani d . 1 1
H H13 0.4986 0.3173 0.8557 0.071 Uiso calc R 1 1
C C14 0.50412(14) 0.4193(3) 0.59605(9) 0.0581(4) Uani d . 1 1
H H14 0.5466 0.2782 0.5902 0.070 Uiso calc R 1 1
H H2' 0.3950(16) 0.782(4) 0.5836(10) 0.096(7) Uiso d D 1 1

loop_
_atom_site_aniso_label
_atom_site_aniso_U_11
_atom_site_aniso_U_22
_atom_site_aniso_U_33
_atom_site_aniso_U_12
_atom_site_aniso_U_13
_atom_site_aniso_U_23
O1 0.0707(8) 0.0746(8) 0.0390(6) 0.0179(6) 0.0081(5) 0.0004(5)
O2 0.1141(12) 0.0833(9) 0.0435(7) 0.0295(8) 0.0038(7) 0.0089(6)
N1 0.0613(9) 0.0802(10) 0.0388(7) -0.0018(8) 0.0048(6) -0.0081(7)
C1 0.0840(14) 0.0642(11) 0.0508(10) -0.0055(10) -0.0001(9) -0.0043(8)
C2 0.0821(14) 0.0747(13) 0.0530(10) -0.0032(10) 0.0090(9) 0.0074(9)
C3 0.0769(13) 0.0786(13) 0.0441(9) 0.0174(11) 0.0023(9) -0.0037(9)
C4 0.0873(15) 0.0703(12) 0.0649(12) 0.0022(11) -0.0031(10) -0.0198(10)
C5 0.0802(14) 0.0650(12) 0.0670(12) -0.0016(10) 0.0140(10) -0.0020(9)
C6 0.0666(11) 0.0569(10) 0.0425(9) 0.0132(9) 0.0062(8) -0.0006(7)
C7 0.0836(14) 0.0724(12) 0.0466(10) 0.0215(10) 0.0098(9) 0.0025(8)
C8 0.0510(9) 0.0604(10) 0.0403(8) -0.0010(8) 0.0059(7) -0.0005(7)
C9 0.0653(11) 0.0584(10) 0.0460(9) 0.0109(9) 0.0050(8) -0.0003(8)
C10 0.0617(11) 0.0589(10) 0.0409(8) -0.0026(8) -0.0007(7) 0.0034(7)
C11 0.0521(10) 0.0609(10) 0.0406(8) -0.0033(8) 0.0040(7) -0.0020(7)
C12 0.0656(12) 0.0687(12) 0.0491(10) 0.0157(9) 0.0072(8) 0.0002(8)
C13 0.0661(11) 0.0682(11) 0.0439(9) 0.0128(9) 0.0053(8) 0.0059(8)
C14 0.0588(11) 0.0715(11) 0.0443(9) -0.0005(9) 0.0037(8) -0.0057(8)

loop_
_atom_type_symbol
_atom_type_description
_atom_type_scat_dispersion_real
_atom_type_scat_dispersion_imag
_atom_type_scat_source
C C 0.0033 0.0016 'International Tables Vol C Tables 4.2.6.8 and 6.1.1.4'
H H 0.0000 0.0000 'International Tables Vol C Tables 4.2.6.8 and 6.1.1.4'
N N 0.0061 0.0033 'International Tables Vol C Tables 4.2.6.8 and 6.1.1.4'
O O 0.0106 0.0060 'International Tables Vol C Tables 4.2.6.8 and 6.1.1.4'

loop_
_geom_angle_atom_site_label_1
_geom_angle_atom_site_label_2
_geom_angle_atom_site_label_3
_geom_angle_site_symmetry_3
_geom_angle
C8 O1 C7 . 117.41(12)
C10 O2 H2' . 107.8(14)
C14 N1 N1 3_666 113.47(19)
C6 C1 C2 . 121.17(17)
C6 C1 H1 . 119.4
C2 C1 H1 . 119.4
C3 C2 C1 . 120.14(18)
C3 C2 H2 . 119.9
C1 C2 H2 . 119.9
C2 C3 C4 . 119.79(17)
C2 C3 H3 . 120.1
C4 C3 H3 . 120.1
C3 C4 C5 . 120.15(18)
C3 C4 H4 . 119.9
C5 C4 H4 . 119.9
C6 C5 C4 . 120.57(18)
C6 C5 H5 . 119.7
C4 C5 H5 . 119.7
C1 C6 C5 . 118.16(16)
C1 C6 C7 . 120.25(16)
C5 C6 C7 . 121.58(16)
O1 C7 C6 . 107.98(13)
O1 C7 H7A . 110.1
C6 C7 H7A . 110.1
O1 C7 H7B . 110.1
C6 C7 H7B . 110.1
H7A C7 H7B . 108.4
O1 C8 C9 . 124.69(15)
O1 C8 C13 . 114.82(14)
C9 C8 C13 . 120.49(14)
C8 C9 C10 . 119.72(16)
C8 C9 H9 . 120.1
C10 C9 H9 . 120.1
O2 C10 C9 . 117.49(15)
O2 C10 C11 . 121.55(14)
C9 C10 C11 . 120.95(15)
C12 C11 C10 . 117.17(14)
C12 C11 C14 . 120.39(16)
C10 C11 C14 . 122.44(15)
C13 C12 C11 . 122.50(16)
C13 C12 H12 . 118.8
C11 C12 H12 . 118.8
C12 C13 C8 . 119.15(16)
C12 C13 H13 . 120.4
C8 C13 H13 . 120.4
N1 C14 C11 . 122.21(17)
N1 C14 H14 . 118.9
C11 C14 H14 . 118.9

loop_
_geom_bond_atom_site_label_1
_geom_bond_atom_site_label_2
_geom_bond_site_symmetry_2
_geom_bond_distance
O1 C8 . 1.3607(17)
O1 C7 . 1.431(2)
O2 C10 . 1.3505(19)
O2 H2' . 0.874(15)
N1 C14 . 1.288(2)
N1 N1 3_666 1.396(2)
C1 C6 . 1.370(2)
C1 C2 . 1.374(2)
C1 H1 . 0.9300
C2 C3 . 1.359(3)
C2 H2 . 0.9300
C3 C4 . 1.360(3)
C3 H3 . 0.9300
C4 C5 . 1.384(2)
C4 H4 . 0.9300
C5 C6 . 1.374(3)
C5 H5 . 0.9300
C6 C7 . 1.496(2)
C7 H7A . 0.9700
C7 H7B . 0.9700
C8 C9 . 1.376(2)
C8 C13 . 1.385(2)
C9 C10 . 1.387(2)
C9 H9 . 0.9300
C10 C11 . 1.397(2)
C11 C12 . 1.394(2)
C11 C14 . 1.434(2)
C12 C13 . 1.364(2)
C12 H12 . 0.9300
C13 H13 . 0.9300
C14 H14 . 0.9300

loop_
_geom_hbond_atom_site_label_D
_geom_hbond_atom_site_label_H
_geom_hbond_atom_site_label_A
_geom_hbond_distance_DH
_geom_hbond_distance_HA
_geom_hbond_distance_DA
_geom_hbond_angle_DHA
O2 H2' N1 0.87(2) 1.84(2) 2.625(2) 148(2)

loop_
_geom_torsion_atom_site_label_1
_geom_torsion_atom_site_label_2
_geom_torsion_atom_site_label_3
_geom_torsion_atom_site_label_4
_geom_torsion_site_symmetry_1
_geom_torsion
C6 C1 C2 C3 . -0.3(3)
C1 C2 C3 C4 . -0.7(3)
C2 C3 C4 C5 . 0.7(3)
C3 C4 C5 C6 . 0.1(3)
C2 C1 C6 C5 . 1.1(3)
C2 C1 C6 C7 . -177.71(17)
C4 C5 C6 C1 . -1.0(3)
C4 C5 C6 C7 . 177.77(17)
C8 O1 C7 C6 . 179.40(14)
C1 C6 C7 O1 . -74.4(2)
C5 C6 C7 O1 . 106.85(19)
C7 O1 C8 C9 . 4.0(2)
C7 O1 C8 C13 . -176.67(16)
O1 C8 C9 C10 . 177.95(16)
C13 C8 C9 C10 . -1.4(3)
C8 C9 C10 O2 . -178.25(16)
C8 C9 C10 C11 . 1.5(3)
O2 C10 C11 C12 . 179.36(16)
C9 C10 C11 C12 . -0.4(2)
O2 C10 C11 C14 . 0.2(3)
C9 C10 C11 C14 . -179.61(16)
C10 C11 C12 C13 . -0.9(3)
C14 C11 C12 C13 . 178.29(17)
C11 C12 C13 C8 . 1.1(3)
O1 C8 C13 C12 . -179.31(16)
C9 C8 C13 C12 . 0.1(3)
N1 N1 C14 C11 3_666 178.83(17)
C12 C11 C14 N1 . -177.39(17)
C10 C11 C14 N1 . 1.8(3)
